data_4029476
loop_
_publ_author_name
'Jiang, Bo'
'Fan, Wei'
'Sun, Mu-Yan'
'Ye, Qin'
'Wang, Shu-Liang'
'Tu, Shu-Jiang'
'Li, Guigen'

_publ_section_title
;
 Domino Reaction of Arylglyoxals with Pyrazol-5-amines: Selective Access
 to Pyrazolo-Fused 1,7-Naphthyridines, 1,3-Diazocanes, and Pyrroles.
;
_journal_issue 11
_journal_name_full 'The Journal of organic chemistry'
_journal_page_first 5258
_journal_page_last 5268
_journal_paper_doi 10.1021/jo500823z
_journal_volume 79
_journal_year 2014
_chemical_formula_sum 'C26 H20 Cl2 N6'
_chemical_formula_weight 487.38
_chemical_name_systematic
; 
 ? 
;
_space_group_IT_number 14
_symmetry_cell_setting monoclinic
_symmetry_space_group_name_Hall '-P 2yn'
_symmetry_space_group_name_H-M 'P 1 21/n 1'
_atom_sites_solution_hydrogens geom
_atom_sites_solution_primary direct
_atom_sites_solution_secondary difmap
_audit_creation_method SHELXL-97
_cell_angle_alpha 90.00
_cell_angle_beta 91.2990(10)
_cell_angle_gamma 90.00
_cell_formula_units_Z 4
_cell_length_a 9.5850(6)
_cell_length_b 12.7985(7)
_cell_length_c 18.4861(12)
_cell_measurement_reflns_used 1332
_cell_measurement_temperature 293(2)
_cell_measurement_theta_max 28.3914
_cell_measurement_theta_min 2.6500
_cell_volume 2267.2(2)
_computing_cell_refinement 'Bruker FRAMBO'
_computing_data_collection 'Bruker FRAMBO'
_computing_data_reduction 'Bruker SAINT'
_computing_molecular_graphics 'Bruker SHELXTL'
_computing_publication_material 'Bruker SHELXTL'
_computing_structure_refinement 'SHELXL-97 (Sheldrick, 1997)'
_computing_structure_solution 'SHELXS-97 (Sheldrick, 1990)'
_diffrn_ambient_temperature 293(2)
_diffrn_measured_fraction_theta_full 0.999
_diffrn_measured_fraction_theta_max 0.999
_diffrn_measurement_device_type 'CCD area detector'
_diffrn_measurement_method 'phi and omega scans'
_diffrn_radiation_monochromator graphite
_diffrn_radiation_source 'fine-focus sealed tube'
_diffrn_radiation_type MoK\a
_diffrn_radiation_wavelength 0.71073
_diffrn_reflns_av_R_equivalents 0.0418
_diffrn_reflns_av_sigmaI/netI 0.0665
_diffrn_reflns_limit_h_max 7
_diffrn_reflns_limit_h_min -11
_diffrn_reflns_limit_k_max 14
_diffrn_reflns_limit_k_min -15
_diffrn_reflns_limit_l_max 19
_diffrn_reflns_limit_l_min -21
_diffrn_reflns_number 8923
_diffrn_reflns_theta_full 25.02
_diffrn_reflns_theta_max 25.02
_diffrn_reflns_theta_min 2.66
_exptl_absorpt_coefficient_mu 0.315
_exptl_absorpt_correction_T_max 0.9513
_exptl_absorpt_correction_T_min 0.8844
_exptl_absorpt_correction_type multi-scan
_exptl_absorpt_process_details sadabs
_exptl_crystal_density_diffrn 1.428
_exptl_crystal_density_method 'not measured'
_exptl_crystal_F_000 1008
_exptl_crystal_size_max 0.40
_exptl_crystal_size_mid 0.18
_exptl_crystal_size_min 0.16
_refine_diff_density_max 0.319
_refine_diff_density_min -0.271
_refine_diff_density_rms 0.050
_refine_ls_extinction_method none
_refine_ls_goodness_of_fit_ref 1.038
_refine_ls_hydrogen_treatment mixed
_refine_ls_matrix_type full
_refine_ls_number_parameters 311
_refine_ls_number_reflns 3998
_refine_ls_number_restraints 0
_refine_ls_restrained_S_all 1.038
_refine_ls_R_factor_all 0.0940
_refine_ls_R_factor_gt 0.0518
_refine_ls_shift/su_max 0.000
_refine_ls_shift/su_mean 0.000
_refine_ls_structure_factor_coef Fsqd
_refine_ls_weighting_details 'calc w=1/[\s^2^(Fo^2^)+(0.0400P)^2^+0.2064P] where P=(Fo^2^+2Fc^2^)/3'
_refine_ls_weighting_scheme calc
_refine_ls_wR_factor_gt 0.1015
_refine_ls_wR_factor_ref 0.1245
_reflns_number_gt 2541
_reflns_number_total 3998
_reflns_threshold_expression >2sigma(I)
_cod_data_source_file jo500823z_si_002.cif
_cod_data_source_block 130321j
_cod_depositor_comments
;
The following automatic conversions were performed:

'_symmetry_cell_setting' value 'Monoclinic' changed to 'monoclinic'
according to
/usr/data/users/saulius/crontab/automatic-downloads/rss-feeds/ACS/lib/dictionaries/cif_core.dic
dictionary named 'cif_core.dic' version 2.4.2 from 2011-04-26.

Automatic conversion script
Id: cif_fix_values 2281 2013-09-26 08:29:07Z andrius 

 Adding full bibliography for 4029474--4029477.cif.
;
_cod_original_sg_symbol_H-M P2(1)/n
_cod_database_code 4029476

loop_
_symmetry_equiv_pos_as_xyz
'x, y, z'
'-x+1/2, y+1/2, -z+1/2'
'-x, -y, -z'
'x-1/2, -y-1/2, z-1/2'

loop_
_atom_site_label
_atom_site_type_symbol
_atom_site_fract_x
_atom_site_fract_y
_atom_site_fract_z
_atom_site_U_iso_or_equiv
_atom_site_adp_type
_atom_site_occupancy
_atom_site_symmetry_multiplicity
_atom_site_calc_flag
_atom_site_refinement_flags
Cl1 Cl 0.25444(10) -0.05684(6) 0.64170(5) 0.0651(3) Uani 1 1 d .
Cl2 Cl 0.19386(10) 1.04599(7) 0.33074(6) 0.0695(3) Uani 1 1 d .
N1 N 0.1636(2) 0.61195(18) 0.52352(13) 0.0380(6) Uani 1 1 d .
N2 N 0.4074(2) 0.55915(18) 0.38270(13) 0.0384(6) Uani 1 1 d .
N3 N 0.0243(2) 0.60670(19) 0.62931(14) 0.0456(7) Uani 1 1 d .
N4 N -0.0092(3) 0.5351(2) 0.68135(14) 0.0463(7) Uani 1 1 d .
N5 N 0.5157(2) 0.39862(19) 0.35435(13) 0.0409(6) Uani 1 1 d .
N6 N 0.5148(2) 0.29718(19) 0.37443(14) 0.0428(6) Uani 1 1 d .
C1 C 0.1090(3) 0.5630(2) 0.57902(16) 0.0361(7) Uani 1 1 d .
C2 C 0.1273(3) 0.4579(2) 0.59878(15) 0.0324(7) Uani 1 1 d .
C3 C 0.2124(3) 0.3952(2) 0.55704(15) 0.0339(7) Uani 1 1 d .
C4 C 0.2774(3) 0.4412(2) 0.49729(15) 0.0321(7) Uani 1 1 d .
C5 C 0.2516(3) 0.5515(2) 0.48383(15) 0.0330(7) Uani 1 1 d .
C6 C 0.3189(3) 0.6060(2) 0.42513(15) 0.0343(7) Uani 1 1 d .
C7 C 0.4291(3) 0.4563(2) 0.39558(16) 0.0354(7) Uani 1 1 d .
C8 C 0.3714(3) 0.3912(2) 0.44691(16) 0.0341(7) Uani 1 1 d .
C9 C 0.0501(3) 0.4460(2) 0.66402(16) 0.0380(7) Uani 1 1 d .
C10 C 0.0377(3) 0.3530(2) 0.71243(17) 0.0484(8) Uani 1 1 d .
H10A H -0.0212 0.3700 0.7521 0.073 Uiso 1 1 calc R
H10B H 0.1285 0.3336 0.7308 0.073 Uiso 1 1 calc R
H10C H -0.0023 0.2958 0.6855 0.073 Uiso 1 1 calc R
C11 C -0.0185(4) 0.7145(2) 0.6356(2) 0.0615(10) Uani 1 1 d .
H11A H -0.1164 0.7202 0.6242 0.092 Uiso 1 1 calc R
H11B H 0.0331 0.7565 0.6025 0.092 Uiso 1 1 calc R
H11C H -0.0006 0.7383 0.6841 0.092 Uiso 1 1 calc R
C12 C 0.4286(3) 0.2900(2) 0.43037(16) 0.0377(7) Uani 1 1 d .
C13 C 0.4088(3) 0.1817(2) 0.45858(18) 0.0497(9) Uani 1 1 d .
H13A H 0.4550 0.1328 0.4278 0.074 Uiso 1 1 calc R
H13B H 0.3109 0.1658 0.4593 0.074 Uiso 1 1 calc R
H13C H 0.4477 0.1769 0.5068 0.074 Uiso 1 1 calc R
C14 C 0.5938(3) 0.4317(2) 0.29215(17) 0.0491(8) Uani 1 1 d .
H14A H 0.6864 0.4034 0.2954 0.074 Uiso 1 1 calc R
H14B H 0.5986 0.5066 0.2912 0.074 Uiso 1 1 calc R
H14C H 0.5480 0.4071 0.2487 0.074 Uiso 1 1 calc R
C15 C 0.2252(3) 0.2822(2) 0.57845(15) 0.0342(7) Uani 1 1 d .
C16 C 0.1193(3) 0.2130(2) 0.55973(17) 0.0404(8) Uani 1 1 d .
H16 H 0.0419 0.2369 0.5333 0.048 Uiso 1 1 calc R
C17 C 0.1270(3) 0.1089(2) 0.57970(17) 0.0407(8) Uani 1 1 d .
H17 H 0.0565 0.0625 0.5661 0.049 Uiso 1 1 calc R
C18 C 0.2405(3) 0.0754(2) 0.61989(17) 0.0416(8) Uani 1 1 d .
C19 C 0.3444(3) 0.1429(2) 0.64264(17) 0.0449(8) Uani 1 1 d .
H19 H 0.4184 0.1193 0.6716 0.054 Uiso 1 1 calc R
C20 C 0.3366(3) 0.2467(2) 0.62150(16) 0.0403(8) Uani 1 1 d .
H20 H 0.4064 0.2931 0.6362 0.048 Uiso 1 1 calc R
C21 C 0.2883(3) 0.7172(2) 0.40632(16) 0.0353(7) Uani 1 1 d .
C22 C 0.2838(3) 0.7432(2) 0.33266(17) 0.0414(8) Uani 1 1 d .
H22 H 0.2998 0.6915 0.2984 0.050 Uiso 1 1 calc R
C23 C 0.2562(3) 0.8436(3) 0.30996(18) 0.0466(8) Uani 1 1 d .
H23 H 0.2509 0.8589 0.2608 0.056 Uiso 1 1 calc R
C24 C 0.2366(3) 0.9208(2) 0.35967(18) 0.0418(8) Uani 1 1 d .
C25 C 0.2463(3) 0.8994(2) 0.43263(17) 0.0412(8) Uani 1 1 d .
H25 H 0.2363 0.9529 0.4662 0.049 Uiso 1 1 calc R
C26 C 0.2710(3) 0.7980(2) 0.45591(16) 0.0385(7) Uani 1 1 d .
H26 H 0.2761 0.7837 0.5052 0.046 Uiso 1 1 calc R

loop_
_atom_site_aniso_label
_atom_site_aniso_U_11
_atom_site_aniso_U_22
_atom_site_aniso_U_33
_atom_site_aniso_U_23
_atom_site_aniso_U_13
_atom_site_aniso_U_12
Cl1 0.0977(7) 0.0337(5) 0.0644(7) 0.0104(4) 0.0100(5) 0.0069(5)
Cl2 0.0917(7) 0.0405(5) 0.0759(8) 0.0174(5) -0.0111(5) 0.0053(5)
N1 0.0401(15) 0.0374(15) 0.0369(16) -0.0017(12) 0.0068(11) 0.0015(12)
N2 0.0424(15) 0.0358(15) 0.0374(16) -0.0022(12) 0.0091(11) 0.0033(12)
N3 0.0571(17) 0.0345(15) 0.0462(17) 0.0050(13) 0.0228(13) 0.0092(13)
N4 0.0544(17) 0.0414(16) 0.0440(18) 0.0042(13) 0.0185(13) 0.0005(13)
N5 0.0491(16) 0.0366(15) 0.0376(16) -0.0017(13) 0.0158(12) 0.0036(12)
N6 0.0490(16) 0.0371(15) 0.0426(17) -0.0022(13) 0.0115(12) 0.0037(12)
C1 0.0352(17) 0.0387(18) 0.0348(19) -0.0013(15) 0.0095(13) 0.0027(14)
C2 0.0318(16) 0.0312(16) 0.0344(18) -0.0019(14) 0.0038(13) 0.0003(13)
C3 0.0322(16) 0.0353(17) 0.0341(18) 0.0005(14) -0.0011(13) -0.0019(13)
C4 0.0329(16) 0.0301(16) 0.0333(18) -0.0012(14) 0.0005(12) -0.0047(13)
C5 0.0333(16) 0.0355(17) 0.0304(18) -0.0010(14) 0.0020(12) -0.0003(13)
C6 0.0332(17) 0.0364(17) 0.0332(18) -0.0024(14) 0.0017(13) -0.0011(13)
C7 0.0370(17) 0.0341(17) 0.0355(19) -0.0042(14) 0.0064(13) -0.0020(14)
C8 0.0307(16) 0.0364(17) 0.0354(18) -0.0041(15) 0.0038(13) -0.0012(13)
C9 0.0433(18) 0.0393(19) 0.0318(19) 0.0018(15) 0.0068(13) -0.0045(15)
C10 0.056(2) 0.048(2) 0.042(2) 0.0056(17) 0.0132(15) -0.0066(16)
C11 0.086(3) 0.042(2) 0.058(2) 0.0015(18) 0.0274(19) 0.0135(19)
C12 0.0417(18) 0.0368(18) 0.0346(19) 0.0012(14) 0.0018(14) 0.0002(14)
C13 0.053(2) 0.040(2) 0.057(2) -0.0024(17) 0.0127(16) 0.0024(15)
C14 0.057(2) 0.052(2) 0.039(2) 0.0009(17) 0.0161(15) -0.0003(17)
C15 0.0361(17) 0.0320(17) 0.0346(18) -0.0002(14) 0.0080(13) -0.0008(13)
C16 0.0349(18) 0.0385(19) 0.048(2) 0.0007(15) -0.0004(14) 0.0002(14)
C17 0.0420(18) 0.0328(18) 0.048(2) -0.0021(15) 0.0073(15) -0.0048(14)
C18 0.051(2) 0.0352(18) 0.039(2) 0.0030(15) 0.0147(15) 0.0061(15)
C19 0.0432(19) 0.049(2) 0.043(2) 0.0049(16) -0.0026(14) 0.0044(16)
C20 0.0385(18) 0.0406(18) 0.042(2) 0.0033(15) -0.0032(14) -0.0043(14)
C21 0.0330(17) 0.0329(17) 0.040(2) 0.0019(15) 0.0030(13) -0.0033(13)
C22 0.0474(19) 0.0405(19) 0.037(2) -0.0041(16) 0.0035(14) 0.0028(15)
C23 0.050(2) 0.049(2) 0.040(2) 0.0104(17) 0.0027(15) 0.0009(16)
C24 0.0397(18) 0.0330(18) 0.052(2) 0.0046(16) -0.0006(14) 0.0005(14)
C25 0.0455(19) 0.0343(18) 0.044(2) -0.0023(15) 0.0035(14) -0.0012(14)
C26 0.0429(18) 0.0375(18) 0.0351(19) 0.0022(15) 0.0033(13) -0.0039(14)

loop_
_atom_type_symbol
_atom_type_description
_atom_type_scat_dispersion_real
_atom_type_scat_dispersion_imag
_atom_type_scat_source
C C 0.0033 0.0016 'International Tables Vol C Tables 4.2.6.8 and 6.1.1.4'
H H 0.0000 0.0000 'International Tables Vol C Tables 4.2.6.8 and 6.1.1.4'
N N 0.0061 0.0033 'International Tables Vol C Tables 4.2.6.8 and 6.1.1.4'
Cl Cl 0.1484 0.1585 'International Tables Vol C Tables 4.2.6.8 and 6.1.1.4'

loop_
_geom_angle_atom_site_label_1
_geom_angle_atom_site_label_2
_geom_angle_atom_site_label_3
_geom_angle
C1 N1 C5 114.1(2)
C6 N2 C7 116.0(2)
C1 N3 N4 110.8(2)
C1 N3 C11 128.2(3)
N4 N3 C11 120.7(2)
C9 N4 N3 107.4(2)
N6 N5 C7 111.1(2)
N6 N5 C14 120.4(2)
C7 N5 C14 128.3(3)
C12 N6 N5 106.6(2)
N1 C1 N3 125.9(3)
N1 C1 C2 127.4(3)
N3 C1 C2 106.7(3)
C3 C2 C1 118.7(3)
C3 C2 C9 136.4(3)
C1 C2 C9 104.8(2)
C2 C3 C4 118.0(3)
C2 C3 C15 117.0(2)
C4 C3 C15 125.0(3)
C3 C4 C5 117.6(3)
C3 C4 C8 127.4(3)
C5 C4 C8 115.0(2)
N1 C5 C6 114.7(2)
N1 C5 C4 124.1(3)
C6 C5 C4 121.1(3)
N2 C6 C5 122.0(3)
N2 C6 C21 115.0(3)
C5 C6 C21 122.9(3)
N2 C7 N5 121.6(3)
N2 C7 C8 130.0(3)
N5 C7 C8 108.4(2)
C7 C8 C12 103.6(2)
C7 C8 C4 115.8(3)
C12 C8 C4 140.6(3)
N4 C9 C2 110.3(3)
N4 C9 C10 120.2(3)
C2 C9 C10 129.5(3)
C9 C10 H10A 109.5
C9 C10 H10B 109.5
H10A C10 H10B 109.5
C9 C10 H10C 109.5
H10A C10 H10C 109.5
H10B C10 H10C 109.5
N3 C11 H11A 109.5
N3 C11 H11B 109.5
H11A C11 H11B 109.5
N3 C11 H11C 109.5
H11A C11 H11C 109.5
H11B C11 H11C 109.5
N6 C12 C8 110.2(3)
N6 C12 C13 114.7(3)
C8 C12 C13 135.0(3)
C12 C13 H13A 109.5
C12 C13 H13B 109.5
H13A C13 H13B 109.5
C12 C13 H13C 109.5
H13A C13 H13C 109.5
H13B C13 H13C 109.5
N5 C14 H14A 109.5
N5 C14 H14B 109.5
H14A C14 H14B 109.5
N5 C14 H14C 109.5
H14A C14 H14C 109.5
H14B C14 H14C 109.5
C16 C15 C20 118.8(3)
C16 C15 C3 119.6(2)
C20 C15 C3 121.4(2)
C15 C16 C17 121.0(3)
C15 C16 H16 119.5
C17 C16 H16 119.5
C18 C17 C16 118.8(3)
C18 C17 H17 120.6
C16 C17 H17 120.6
C17 C18 C19 121.9(3)
C17 C18 Cl1 119.0(2)
C19 C18 Cl1 119.2(2)
C18 C19 C20 118.8(3)
C18 C19 H19 120.6
C20 C19 H19 120.6
C19 C20 C15 120.6(3)
C19 C20 H20 119.7
C15 C20 H20 119.7
C26 C21 C22 117.5(3)
C26 C21 C6 125.4(3)
C22 C21 C6 117.0(3)
C23 C22 C21 121.3(3)
C23 C22 H22 119.4
C21 C22 H22 119.4
C24 C23 C22 119.9(3)
C24 C23 H23 120.0
C22 C23 H23 120.0
C23 C24 C25 120.6(3)
C23 C24 Cl2 119.7(3)
C25 C24 Cl2 119.7(3)
C24 C25 C26 119.8(3)
C24 C25 H25 120.1
C26 C25 H25 120.1
C25 C26 C21 120.8(3)
C25 C26 H26 119.6
C21 C26 H26 119.6

loop_
_geom_bond_atom_site_label_1
_geom_bond_atom_site_label_2
_geom_bond_distance
Cl1 C18 1.744(3)
Cl2 C24 1.736(3)
N1 C1 1.320(3)
N1 C5 1.370(3)
N2 C6 1.313(3)
N2 C7 1.353(3)
N3 C1 1.368(3)
N3 N4 1.372(3)
N3 C11 1.444(3)
N4 C9 1.317(3)
N5 N6 1.350(3)
N5 C7 1.358(3)
N5 C14 1.450(3)
N6 C12 1.341(4)
C1 C2 1.404(4)
C2 C3 1.391(4)
C2 C9 1.437(4)
C3 C4 1.410(4)
C3 C15 1.504(4)
C4 C5 1.454(4)
C4 C8 1.458(4)
C5 C6 1.453(4)
C6 C21 1.492(4)
C7 C8 1.387(4)
C8 C12 1.442(4)
C9 C10 1.496(4)
C10 H10A 0.9600
C10 H10B 0.9600
C10 H10C 0.9600
C11 H11A 0.9600
C11 H11B 0.9600
C11 H11C 0.9600
C12 C13 1.495(4)
C13 H13A 0.9600
C13 H13B 0.9600
C13 H13C 0.9600
C14 H14A 0.9600
C14 H14B 0.9600
C14 H14C 0.9600
C15 C16 1.384(4)
C15 C20 1.393(4)
C16 C17 1.384(4)
C16 H16 0.9300
C17 C18 1.372(4)
C17 H17 0.9300
C18 C19 1.377(4)
C19 C20 1.386(4)
C19 H19 0.9300
C20 H20 0.9300
C21 C26 1.395(4)
C21 C22 1.401(4)
C22 C23 1.376(4)
C22 H22 0.9300
C23 C24 1.364(4)
C23 H23 0.9300
C24 C25 1.377(4)
C25 C26 1.385(4)
C25 H25 0.9300
C26 H26 0.9300

loop_
_geom_torsion_atom_site_label_1
_geom_torsion_atom_site_label_2
_geom_torsion_atom_site_label_3
_geom_torsion_atom_site_label_4
_geom_torsion
C1 N3 N4 C9 -1.5(3)
C11 N3 N4 C9 -176.1(3)
C7 N5 N6 C12 -1.3(3)
C14 N5 N6 C12 -176.7(3)
C5 N1 C1 N3 176.3(3)
C5 N1 C1 C2 -2.7(4)
N4 N3 C1 N1 -177.5(3)
C11 N3 C1 N1 -3.3(5)
N4 N3 C1 C2 1.7(3)
C11 N3 C1 C2 175.8(3)
N1 C1 C2 C3 0.4(4)
N3 C1 C2 C3 -178.7(3)
N1 C1 C2 C9 177.9(3)
N3 C1 C2 C9 -1.2(3)
C1 C2 C3 C4 0.8(4)
C9 C2 C3 C4 -175.7(3)
C1 C2 C3 C15 -177.9(2)
C9 C2 C3 C15 5.6(5)
C2 C3 C4 C5 0.4(4)
C15 C3 C4 C5 179.0(2)
C2 C3 C4 C8 179.2(3)
C15 C3 C4 C8 -2.2(4)
C1 N1 C5 C6 -176.5(2)
C1 N1 C5 C4 4.0(4)
C3 C4 C5 N1 -3.0(4)
C8 C4 C5 N1 178.0(3)
C3 C4 C5 C6 177.5(2)
C8 C4 C5 C6 -1.4(4)
C7 N2 C6 C5 1.9(4)
C7 N2 C6 C21 -175.5(2)
N1 C5 C6 N2 179.2(3)
C4 C5 C6 N2 -1.3(4)
N1 C5 C6 C21 -3.7(4)
C4 C5 C6 C21 175.8(2)
C6 N2 C7 N5 178.5(3)
C6 N2 C7 C8 0.4(4)
N6 N5 C7 N2 -176.4(3)
C14 N5 C7 N2 -1.5(5)
N6 N5 C7 C8 2.0(3)
C14 N5 C7 C8 176.9(3)
N2 C7 C8 C12 176.4(3)
N5 C7 C8 C12 -1.8(3)
N2 C7 C8 C4 -3.1(5)
N5 C7 C8 C4 178.6(2)
C3 C4 C8 C7 -175.6(3)
C5 C4 C8 C7 3.3(4)
C3 C4 C8 C12 5.1(6)
C5 C4 C8 C12 -176.1(3)
N3 N4 C9 C2 0.7(3)
N3 N4 C9 C10 177.5(2)
C3 C2 C9 N4 177.2(3)
C1 C2 C9 N4 0.3(3)
C3 C2 C9 C10 0.8(6)
C1 C2 C9 C10 -176.1(3)
N5 N6 C12 C8 0.1(3)
N5 N6 C12 C13 177.5(2)
C7 C8 C12 N6 1.1(3)
C4 C8 C12 N6 -179.6(3)
C7 C8 C12 C13 -175.6(3)
C4 C8 C12 C13 3.8(6)
C2 C3 C15 C16 78.6(4)
C4 C3 C15 C16 -99.9(3)
C2 C3 C15 C20 -96.5(3)
C4 C3 C15 C20 84.9(4)
C20 C15 C16 C17 -3.6(4)
C3 C15 C16 C17 -178.9(3)
C15 C16 C17 C18 1.3(5)
C16 C17 C18 C19 2.0(5)
C16 C17 C18 Cl1 -177.1(2)
C17 C18 C19 C20 -2.9(5)
Cl1 C18 C19 C20 176.3(2)
C18 C19 C20 C15 0.5(5)
C16 C15 C20 C19 2.7(5)
C3 C15 C20 C19 177.9(3)
N2 C6 C21 C26 -141.1(3)
C5 C6 C21 C26 41.6(4)
N2 C6 C21 C22 35.5(4)
C5 C6 C21 C22 -141.9(3)
C26 C21 C22 C23 -3.3(4)
C6 C21 C22 C23 179.9(3)
C21 C22 C23 C24 1.9(4)
C22 C23 C24 C25 1.0(4)
C22 C23 C24 Cl2 -177.0(2)
C23 C24 C25 C26 -2.4(4)
Cl2 C24 C25 C26 175.6(2)
C24 C25 C26 C21 0.9(4)
C22 C21 C26 C25 1.8(4)
C6 C21 C26 C25 178.3(2)
